data_2213282
loop_
_publ_author_name
'Herrera-Alvarez, Cesar'
'Hern\'andez-Ortega, Sim\'on '
'Morales-Morales, David'

_publ_section_title
;
 C---H&#x00B7;&#x00B7;&#x00B7;F, C---F&#x00B7;&#x00B7;&#x00B7;\p and
 C---F&#x00B7;&#x00B7;&#x00B7;F---C interactions in a palladium(II)
 benzenethiolate complex
;
_journal_coeditor_code DN2163
_journal_issue 5
_journal_name_full 'Acta Crystallographica Section E'
_journal_page_first m1490
_journal_page_last m1491
_journal_paper_doi 10.1107/S1600536807019605
_journal_volume 63
_journal_year 2007
_chemical_formula_iupac '[Fe Pd (C6 F5 S)2 (C17 H14 P1)2]'
_chemical_formula_moiety 'C46 H28 F10 Fe P2 Pd S2'
_chemical_formula_sum 'C46 H28 F10 Fe P2 Pd S2'
_chemical_formula_weight 1058.99
_chemical_name_systematic
;
[1,1'-bis(diphenylphosphino)ferrocene-\k^2^P,P']bis(2,3,4,5,6-
pentafluorobenzenethiolato-\kS)palladium(II)
;
_space_group_IT_number 14
_symmetry_cell_setting monoclinic
_symmetry_space_group_name_Hall '-P 2yn'
_symmetry_space_group_name_H-M 'P 1 21/n 1'
_atom_sites_solution_hydrogens geom
_atom_sites_solution_primary direct
_atom_sites_solution_secondary difmap
_audit_creation_method SHELXL-97
_cell_angle_alpha 90.00
_cell_angle_beta 106.6650(10)
_cell_angle_gamma 90.00
_cell_formula_units_Z 8
_cell_length_a 19.7191(12)
_cell_length_b 22.0781(11)
_cell_length_c 19.7875(13)
_cell_measurement_reflns_used 9945
_cell_measurement_temperature 298(2)
_cell_measurement_theta_max 24.16
_cell_measurement_theta_min 2.25
_cell_volume 8252.9(8)
_computing_cell_refinement SMART
_computing_data_collection 'SMART (Bruker, 1999)'
_computing_data_reduction 'SAINT (Bruker, 2006)'
_computing_molecular_graphics SHELXTL
_computing_publication_material SHELXTL
_computing_structure_refinement SHELXTL
_computing_structure_solution 'SHELXTL (Sheldrick, 2006)'
_diffrn_ambient_temperature 298(2)
_diffrn_detector_area_resol_mean 0.83
_diffrn_measured_fraction_theta_full 1.000
_diffrn_measured_fraction_theta_max 1.000
_diffrn_measurement_device_type 'Bruker SMART APEX AXS CCD area-detector'
_diffrn_measurement_method \w
_diffrn_radiation_monochromator graphite
_diffrn_radiation_source 'fine-focus sealed tube'
_diffrn_radiation_type MoK\a
_diffrn_radiation_wavelength 0.71073
_diffrn_reflns_av_R_equivalents 0.0817
_diffrn_reflns_av_sigmaI/netI 0.0984
_diffrn_reflns_limit_h_max 23
_diffrn_reflns_limit_h_min -23
_diffrn_reflns_limit_k_max 26
_diffrn_reflns_limit_k_min -26
_diffrn_reflns_limit_l_max 23
_diffrn_reflns_limit_l_min -23
_diffrn_reflns_number 66003
_diffrn_reflns_theta_full 25.00
_diffrn_reflns_theta_max 25.00
_diffrn_reflns_theta_min 1.58
_exptl_absorpt_coefficient_mu 1.046
_exptl_absorpt_correction_T_max 0.9138
_exptl_absorpt_correction_T_min 0.7605
_exptl_absorpt_correction_type integration
_exptl_absorpt_process_details '(SHELXTL; Sheldrick, 2006)'
_exptl_crystal_colour orange
_exptl_crystal_density_diffrn 1.705
_exptl_crystal_density_method 'not measured'
_exptl_crystal_description Prism
_exptl_crystal_F_000 4224
_exptl_crystal_size_max 0.36
_exptl_crystal_size_mid 0.20
_exptl_crystal_size_min 0.14
_refine_diff_density_max 0.895
_refine_diff_density_min -0.765
_refine_ls_extinction_method none
_refine_ls_goodness_of_fit_ref 0.817
_refine_ls_hydrogen_treatment constr
_refine_ls_matrix_type full
_refine_ls_number_parameters 1117
_refine_ls_number_reflns 14535
_refine_ls_number_restraints 0
_refine_ls_restrained_S_all 0.817
_refine_ls_R_factor_all 0.0808
_refine_ls_R_factor_gt 0.0428
_refine_ls_shift/su_max 0.001
_refine_ls_shift/su_mean 0.000
_refine_ls_structure_factor_coef Fsqd
_refine_ls_weighting_details 'calc w=1/[\s^2^(Fo^2^)+(0.01P)^2^] where P=(Fo^2^+2Fc^2^)/3'
_refine_ls_weighting_scheme calc
_refine_ls_wR_factor_gt 0.0574
_refine_ls_wR_factor_ref 0.0640
_reflns_number_gt 9020
_reflns_number_total 14535
_reflns_threshold_expression I>2\s(I)
_cod_data_source_file dn2163.cif
_cod_data_source_block I
_cod_original_sg_symbol_H-M 'P 21/n'
_cod_database_code 2213282
_cod_database_fobs_code 2213282

loop_
_symmetry_equiv_pos_as_xyz
'x, y, z'
'-x+1/2, y+1/2, -z+1/2'
'-x, -y, -z'
'x-1/2, -y-1/2, z-1/2'

loop_
_atom_site_type_symbol
_atom_site_label
_atom_site_fract_x
_atom_site_fract_y
_atom_site_fract_z
_atom_site_U_iso_or_equiv
_atom_site_adp_type
_atom_site_calc_flag
_atom_site_refinement_flags
_atom_site_occupancy
Pd Pd1 0.373762(17) 0.113792(14) 0.627204(17) 0.03282(9) Uani d . 1
Fe Fe1 0.17220(3) 0.04161(3) 0.53565(3) 0.03885(17) Uani d . 1
S S1 0.43294(7) 0.20565(5) 0.61704(6) 0.0485(3) Uani d . 1
S S2 0.42193(6) 0.11253(5) 0.75128(6) 0.0451(3) Uani d . 1
P P1 0.30694(6) 0.12752(5) 0.50961(6) 0.0358(3) Uani d . 1
P P2 0.33331(6) 0.01836(5) 0.64001(6) 0.0324(3) Uani d . 1
F F1 0.54195(16) 0.29322(14) 0.69166(16) 0.0922(11) Uani d . 1
F F2 0.67792(18) 0.27319(16) 0.76062(18) 0.1291(15) Uani d . 1
F F3 0.73410(17) 0.16069(16) 0.77047(16) 0.1080(12) Uani d . 1
F F4 0.65054(16) 0.06718(16) 0.70589(16) 0.0898(11) Uani d . 1
F F5 0.51684(14) 0.08494(13) 0.63477(14) 0.0668(8) Uani d . 1
F F6 0.30252(14) 0.20056(13) 0.73164(15) 0.0788(9) Uani d . 1
F F7 0.30771(18) 0.31647(14) 0.77412(17) 0.1074(12) Uani d . 1
F F8 0.43199(18) 0.36635(13) 0.84519(16) 0.1025(11) Uani d . 1
F F9 0.55216(17) 0.29898(14) 0.87308(17) 0.1041(12) Uani d . 1
F F10 0.54768(14) 0.18421(12) 0.83278(13) 0.0665(8) Uani d . 1
C C1 0.2397(2) 0.01744(18) 0.6286(2) 0.0328(11) Uani d . 1
C C2 0.1874(2) -0.0283(2) 0.6038(2) 0.0448(12) Uani d . 1
H H2 0.1961 -0.0682 0.5937 0.054 Uiso calc R 1
C C3 0.1205(2) -0.0029(2) 0.5973(2) 0.0512(14) Uani d . 1
H H3 0.0774 -0.0231 0.5822 0.061 Uiso calc R 1
C C4 0.1296(2) 0.0574(2) 0.6172(2) 0.0486(13) Uani d . 1
H H4 0.0936 0.0845 0.6174 0.058 Uiso calc R 1
C C5 0.2024(2) 0.07075(19) 0.6369(2) 0.0387(12) Uani d . 1
H H5 0.2227 0.1081 0.6528 0.046 Uiso calc R 1
C C6 0.2245(2) 0.0859(2) 0.4761(2) 0.0387(11) Uani d . 1
C C7 0.2148(2) 0.0240(2) 0.4558(2) 0.0441(12) Uani d . 1
H H7 0.2507 -0.0037 0.4566 0.053 Uiso calc R 1
C C8 0.1415(3) 0.0116(2) 0.4343(2) 0.0525(14) Uani d . 1
H H8 0.1208 -0.0257 0.4192 0.063 Uiso calc R 1
C C9 0.1056(2) 0.0647(2) 0.4394(2) 0.0532(14) Uani d . 1
H H9 0.0567 0.0692 0.4279 0.064 Uiso calc R 1
C C10 0.1558(2) 0.1103(2) 0.4648(2) 0.0453(12) Uani d . 1
H H10 0.1456 0.1503 0.4730 0.054 Uiso calc R 1
C C11 0.3472(2) 0.1214(2) 0.4374(2) 0.0411(12) Uani d . 1
C C12 0.3097(3) 0.1029(3) 0.3716(3) 0.091(2) Uani d . 1
H H12 0.2633 0.0898 0.3641 0.109 Uiso calc R 1
C C13 0.3389(3) 0.1031(3) 0.3156(3) 0.105(2) Uani d . 1
H H13 0.3124 0.0898 0.2713 0.125 Uiso calc R 1
C C14 0.4060(3) 0.1227(3) 0.3257(3) 0.085(2) Uani d . 1
H H14 0.4258 0.1231 0.2883 0.103 Uiso calc R 1
C C15 0.4438(3) 0.1415(3) 0.3895(3) 0.090(2) Uani d . 1
H H15 0.4899 0.1552 0.3963 0.108 Uiso calc R 1
C C16 0.4148(3) 0.1408(2) 0.4460(3) 0.0679(16) Uani d . 1
H H16 0.4420 0.1537 0.4902 0.082 Uiso calc R 1
C C17 0.2727(2) 0.2049(2) 0.5032(2) 0.0385(12) Uani d . 1
C C18 0.2541(2) 0.2368(2) 0.4404(3) 0.0545(14) Uani d . 1
H H18 0.2639 0.2210 0.4007 0.065 Uiso calc R 1
C C19 0.2210(3) 0.2924(2) 0.4369(3) 0.0698(17) Uani d . 1
H H19 0.2092 0.3140 0.3948 0.084 Uiso calc R 1
C C20 0.2057(3) 0.3158(2) 0.4935(3) 0.0672(17) Uani d . 1
H H20 0.1818 0.3526 0.4896 0.081 Uiso calc R 1
C C21 0.2246(3) 0.2863(2) 0.5564(3) 0.0663(16) Uani d . 1
H H21 0.2155 0.3033 0.5959 0.080 Uiso calc R 1
C C22 0.2577(2) 0.2306(2) 0.5609(3) 0.0511(13) Uani d . 1
H H22 0.2700 0.2100 0.6037 0.061 Uiso calc R 1
C C23 0.3537(2) -0.03595(19) 0.5802(2) 0.0341(11) Uani d . 1
C C24 0.3330(2) -0.0958(2) 0.5781(2) 0.0400(12) Uani d . 1
H H24 0.3085 -0.1091 0.6091 0.048 Uiso calc R 1
C C25 0.3477(2) -0.1361(2) 0.5314(2) 0.0512(13) Uani d . 1
H H25 0.3313 -0.1757 0.5293 0.061 Uiso calc R 1
C C26 0.3865(3) -0.1177(2) 0.4882(3) 0.0613(15) Uani d . 1
H H26 0.3969 -0.1451 0.4569 0.074 Uiso calc R 1
C C27 0.4105(3) -0.0590(2) 0.4906(3) 0.0603(15) Uani d . 1
H H27 0.4378 -0.0469 0.4618 0.072 Uiso calc R 1
C C28 0.3936(2) -0.0180(2) 0.5361(2) 0.0428(12) Uani d . 1
H H28 0.4092 0.0218 0.5373 0.051 Uiso calc R 1
C C29 0.3734(2) -0.01790(17) 0.7242(2) 0.0342(11) Uani d . 1
C C30 0.4444(2) -0.03349(19) 0.7423(2) 0.0462(13) Uani d . 1
H H30 0.4705 -0.0260 0.7107 0.055 Uiso calc R 1
C C31 0.4770(3) -0.0599(2) 0.8066(3) 0.0570(15) Uani d . 1
H H31 0.5246 -0.0704 0.8181 0.068 Uiso calc R 1
C C32 0.4392(3) -0.0706(2) 0.8529(3) 0.0705(18) Uani d . 1
H H32 0.4612 -0.0880 0.8964 0.085 Uiso calc R 1
C C33 0.3686(3) -0.0558(2) 0.8358(3) 0.0700(17) Uani d . 1
H H33 0.3430 -0.0633 0.8678 0.084 Uiso calc R 1
C C34 0.3358(3) -0.0299(2) 0.7716(2) 0.0505(13) Uani d . 1
H H34 0.2879 -0.0205 0.7600 0.061 Uiso calc R 1
C C35 0.5219(2) 0.1902(2) 0.6609(2) 0.0470(13) Uani d . 1
C C36 0.5672(3) 0.2360(3) 0.6933(3) 0.0643(16) Uani d . 1
C C37 0.6374(4) 0.2265(3) 0.7290(3) 0.083(2) Uani d . 1
C C38 0.6654(3) 0.1702(3) 0.7350(3) 0.0726(19) Uani d . 1
C C39 0.6240(3) 0.1238(3) 0.7028(3) 0.0624(15) Uani d . 1
C C40 0.5536(3) 0.1336(3) 0.6660(3) 0.0526(14) Uani d . 1
C C41 0.4247(2) 0.18812(19) 0.7783(2) 0.0362(11) Uani d . 1
C C42 0.3652(3) 0.2242(2) 0.7671(2) 0.0471(13) Uani d . 1
C C43 0.3673(3) 0.2831(3) 0.7879(3) 0.0624(16) Uani d . 1
C C44 0.4302(4) 0.3082(2) 0.8235(3) 0.0659(17) Uani d . 1
C C45 0.4903(3) 0.2744(2) 0.8377(3) 0.0588(15) Uani d . 1
C C46 0.4867(3) 0.2153(2) 0.8157(2) 0.0456(13) Uani d . 1
Pd Pd2 0.728272(17) 0.365112(15) 0.481499(17) 0.03521(10) Uani d . 1
Fe Fe2 0.60731(3) 0.51461(3) 0.36853(3) 0.04017(18) Uani d . 1
S S3 0.76545(7) 0.28164(6) 0.42804(7) 0.0588(4) Uani d . 1
S S4 0.82221(6) 0.36135(5) 0.58798(6) 0.0483(3) Uani d . 1
P P3 0.63013(6) 0.36369(5) 0.38330(6) 0.0341(3) Uani d . 1
P P4 0.70483(6) 0.45721(5) 0.52760(6) 0.0369(3) Uani d . 1
F F11 0.82982(15) 0.16369(12) 0.48196(15) 0.0722(9) Uani d . 1
F F12 0.96514(16) 0.13341(14) 0.52599(16) 0.0971(11) Uani d . 1
F F13 1.06712(16) 0.21807(16) 0.53507(17) 0.1109(13) Uani d . 1
F F14 1.02966(17) 0.33339(15) 0.49664(17) 0.1032(12) Uani d . 1
F F15 0.89390(16) 0.36452(13) 0.44768(15) 0.0795(9) Uani d . 1
F F16 0.71365(14) 0.26038(12) 0.59018(14) 0.0685(8) Uani d . 1
F F17 0.74354(15) 0.14550(13) 0.63006(15) 0.0813(9) Uani d . 1
F F18 0.87904(15) 0.10782(12) 0.67927(14) 0.0792(9) Uani d . 1
F F19 0.98578(14) 0.18594(12) 0.68588(14) 0.0763(9) Uani d . 1
F F20 0.95811(13) 0.30139(12) 0.64685(14) 0.0645(8) Uani d . 1
C C47 0.6163(2) 0.43188(18) 0.3316(2) 0.0351(11) Uani d . 1
C C48 0.6715(2) 0.46942(19) 0.3234(2) 0.0437(12) Uani d . 1
H H48 0.7196 0.4625 0.3434 0.052 Uiso calc R 1
C C49 0.6419(3) 0.5190(2) 0.2802(2) 0.0545(14) Uani d . 1
H H49 0.6668 0.5502 0.2667 0.065 Uiso calc R 1
C C50 0.5679(3) 0.5128(2) 0.2612(2) 0.0544(14) Uani d . 1
H H50 0.5354 0.5398 0.2335 0.065 Uiso calc R 1
C C51 0.5513(2) 0.4594(2) 0.2910(2) 0.0448(12) Uani d . 1
H H51 0.5060 0.4442 0.2855 0.054 Uiso calc R 1
C C52 0.6450(2) 0.51255(19) 0.4745(2) 0.0375(11) Uani d . 1
C C53 0.6624(2) 0.5681(2) 0.4484(2) 0.0498(13) Uani d . 1
H H53 0.7080 0.5828 0.4550 0.060 Uiso calc R 1
C C54 0.6000(3) 0.5976(2) 0.4111(2) 0.0555(14) Uani d . 1
H H54 0.5969 0.6347 0.3881 0.067 Uiso calc R 1
C C55 0.5426(3) 0.5609(2) 0.4145(2) 0.0538(14) Uani d . 1
H H55 0.4950 0.5699 0.3948 0.065 Uiso calc R 1
C C56 0.5694(2) 0.5088(2) 0.4527(2) 0.0472(13) Uani d . 1
H H56 0.5427 0.4770 0.4623 0.057 Uiso calc R 1
C C57 0.5511(2) 0.34657(18) 0.4095(2) 0.0368(11) Uani d . 1
C C58 0.5562(2) 0.33439(19) 0.4793(2) 0.0471(13) Uani d . 1
H H58 0.5997 0.3389 0.5131 0.057 Uiso calc R 1
C C59 0.4992(3) 0.3160(2) 0.4997(3) 0.0619(15) Uani d . 1
H H59 0.5043 0.3072 0.5469 0.074 Uiso calc R 1
C C60 0.4343(3) 0.3105(2) 0.4510(3) 0.0671(17) Uani d . 1
H H60 0.3951 0.2989 0.4652 0.081 Uiso calc R 1
C C61 0.4271(3) 0.3221(2) 0.3810(3) 0.0598(15) Uani d . 1
H H61 0.3832 0.3181 0.3476 0.072 Uiso calc R 1
C C62 0.4852(2) 0.3396(2) 0.3608(2) 0.0525(14) Uani d . 1
H H62 0.4802 0.3469 0.3134 0.063 Uiso calc R 1
C C63 0.6273(2) 0.30619(19) 0.3171(2) 0.0327(11) Uani d . 1
C C64 0.6048(2) 0.2476(2) 0.3255(2) 0.0487(13) Uani d . 1
H H64 0.5906 0.2377 0.3651 0.058 Uiso calc R 1
C C65 0.6034(3) 0.2042(2) 0.2747(3) 0.0602(15) Uani d . 1
H H65 0.5885 0.1650 0.2800 0.072 Uiso calc R 1
C C66 0.6244(3) 0.2193(2) 0.2166(3) 0.0630(16) Uani d . 1
H H66 0.6232 0.1901 0.1824 0.076 Uiso calc R 1
C C67 0.6465(2) 0.2756(2) 0.2082(3) 0.0577(15) Uani d . 1
H H67 0.6602 0.2852 0.1682 0.069 Uiso calc R 1
C C68 0.6489(2) 0.3190(2) 0.2582(2) 0.0447(13) Uani d . 1
H H68 0.6653 0.3576 0.2524 0.054 Uiso calc R 1
C C69 0.6762(2) 0.4599(2) 0.6076(2) 0.0386(12) Uani d . 1
C C70 0.6555(2) 0.5146(2) 0.6294(2) 0.0514(14) Uani d . 1
H H70 0.6535 0.5488 0.6015 0.062 Uiso calc R 1
C C71 0.6380(3) 0.5192(3) 0.6909(3) 0.0653(16) Uani d . 1
H H71 0.6265 0.5568 0.7058 0.078 Uiso calc R 1
C C72 0.6371(3) 0.4692(3) 0.7309(3) 0.0627(16) Uani d . 1
H H72 0.6245 0.4723 0.7726 0.075 Uiso calc R 1
C C73 0.6551(3) 0.4144(3) 0.7090(3) 0.0623(15) Uani d . 1
H H73 0.6542 0.3800 0.7358 0.075 Uiso calc R 1
C C74 0.6747(2) 0.4093(2) 0.6472(2) 0.0482(13) Uani d . 1
H H74 0.6867 0.3717 0.6328 0.058 Uiso calc R 1
C C75 0.7905(2) 0.49639(18) 0.5512(2) 0.0375(12) Uani d . 1
C C76 0.8191(3) 0.52560(19) 0.6151(2) 0.0499(13) Uani d . 1
H H76 0.7930 0.5283 0.6474 0.060 Uiso calc R 1
C C77 0.8854(3) 0.5504(2) 0.6308(3) 0.0641(16) Uani d . 1
H H77 0.9042 0.5697 0.6739 0.077 Uiso calc R 1
C C78 0.9242(3) 0.5471(2) 0.5840(3) 0.0571(15) Uani d . 1
H H78 0.9691 0.5644 0.5952 0.069 Uiso calc R 1
C C79 0.8977(3) 0.5187(2) 0.5210(3) 0.0521(14) Uani d . 1
H H79 0.9244 0.5164 0.4892 0.063 Uiso calc R 1
C C80 0.8307(2) 0.4930(2) 0.5045(2) 0.0499(13) Uani d . 1
H H80 0.8127 0.4733 0.4615 0.060 Uiso calc R 1
C C81 0.8552(2) 0.2662(2) 0.4641(2) 0.0400(12) Uani d . 1
C C82 0.8782(3) 0.2073(2) 0.4839(2) 0.0460(13) Uani d . 1
C C83 0.9475(3) 0.1909(3) 0.5073(3) 0.0599(15) Uani d . 1
C C84 0.9980(3) 0.2330(3) 0.5119(3) 0.0684(18) Uani d . 1
C C85 0.9794(3) 0.2918(3) 0.4924(3) 0.0631(16) Uani d . 1
C C86 0.9093(3) 0.3076(2) 0.4682(2) 0.0500(13) Uani d . 1
C C87 0.8346(2) 0.2860(2) 0.6156(2) 0.0391(12) Uani d . 1
C C88 0.7826(3) 0.2438(2) 0.6142(2) 0.0488(13) Uani d . 1
C C89 0.7965(3) 0.1846(2) 0.6347(3) 0.0521(14) Uani d . 1
C C90 0.8653(3) 0.1656(2) 0.6592(2) 0.0504(14) Uani d . 1
C C91 0.9184(3) 0.2051(2) 0.6637(2) 0.0475(13) Uani d . 1
C C92 0.9028(2) 0.2640(2) 0.6429(2) 0.0429(12) Uani d . 1

loop_
_atom_site_aniso_label
_atom_site_aniso_U_11
_atom_site_aniso_U_22
_atom_site_aniso_U_33
_atom_site_aniso_U_12
_atom_site_aniso_U_13
_atom_site_aniso_U_23
Pd1 0.0351(2) 0.0307(2) 0.0312(2) -0.00328(16) 0.00703(16) 0.00062(17)
Fe1 0.0343(4) 0.0381(4) 0.0430(4) -0.0017(3) 0.0091(3) 0.0008(3)
S1 0.0536(9) 0.0432(8) 0.0436(8) -0.0135(6) 0.0059(7) 0.0058(6)
S2 0.0642(9) 0.0322(7) 0.0335(7) -0.0044(6) 0.0054(6) -0.0016(6)
P1 0.0340(7) 0.0385(8) 0.0341(7) -0.0012(6) 0.0086(6) 0.0046(6)
P2 0.0337(7) 0.0306(7) 0.0324(7) 0.0013(6) 0.0087(6) 0.0008(6)
F1 0.100(3) 0.058(2) 0.092(2) -0.035(2) -0.014(2) 0.011(2)
F2 0.104(3) 0.116(3) 0.122(3) -0.060(2) -0.040(2) 0.014(2)
F3 0.053(2) 0.174(4) 0.078(2) -0.011(2) -0.0109(19) 0.019(2)
F4 0.071(2) 0.112(3) 0.089(3) 0.019(2) 0.0266(19) 0.001(2)
F5 0.055(2) 0.074(2) 0.076(2) -0.0027(16) 0.0255(17) -0.0217(18)
F6 0.050(2) 0.097(2) 0.086(2) 0.0030(18) 0.0132(18) -0.0260(19)
F7 0.108(3) 0.091(3) 0.120(3) 0.049(2) 0.026(2) -0.013(2)
F8 0.164(3) 0.042(2) 0.098(3) 0.004(2) 0.033(2) -0.0119(19)
F9 0.105(3) 0.077(2) 0.106(3) -0.042(2) -0.008(2) -0.027(2)
F10 0.053(2) 0.071(2) 0.061(2) -0.0008(16) -0.0070(16) -0.0070(16)
C1 0.036(3) 0.027(3) 0.037(3) -0.002(2) 0.014(2) 0.003(2)
C2 0.043(3) 0.038(3) 0.055(3) -0.005(2) 0.016(3) 0.003(2)
C3 0.035(3) 0.063(4) 0.055(3) -0.015(3) 0.012(3) 0.007(3)
C4 0.043(3) 0.057(4) 0.050(3) 0.007(3) 0.021(3) 0.003(3)
C5 0.040(3) 0.038(3) 0.042(3) 0.003(2) 0.018(2) 0.001(2)
C6 0.035(3) 0.044(3) 0.035(3) 0.008(2) 0.006(2) 0.007(2)
C7 0.044(3) 0.045(3) 0.039(3) 0.001(2) 0.006(3) -0.004(2)
C8 0.059(4) 0.053(4) 0.043(3) -0.012(3) 0.010(3) -0.003(3)
C9 0.034(3) 0.067(4) 0.051(3) -0.004(3) -0.001(3) 0.004(3)
C10 0.042(3) 0.040(3) 0.046(3) 0.001(3) 0.002(3) 0.007(2)
C11 0.036(3) 0.050(3) 0.037(3) 0.004(2) 0.011(2) 0.006(2)
C12 0.063(4) 0.163(6) 0.051(4) -0.042(4) 0.023(3) -0.017(4)
C13 0.078(5) 0.193(8) 0.046(4) -0.036(5) 0.023(4) -0.022(4)
C14 0.069(5) 0.149(6) 0.051(4) 0.007(4) 0.038(4) -0.007(4)
C15 0.046(4) 0.165(7) 0.067(4) -0.013(4) 0.030(4) 0.001(5)
C16 0.041(3) 0.111(5) 0.052(4) -0.016(3) 0.014(3) -0.010(3)
C17 0.027(3) 0.043(3) 0.043(3) -0.004(2) 0.006(2) 0.010(3)
C18 0.051(3) 0.055(4) 0.051(3) -0.002(3) 0.004(3) 0.014(3)
C19 0.062(4) 0.060(4) 0.076(5) 0.008(3) 0.002(3) 0.027(4)
C20 0.049(4) 0.038(4) 0.108(5) 0.006(3) 0.010(4) 0.011(4)
C21 0.070(4) 0.051(4) 0.081(4) 0.004(3) 0.026(4) -0.001(3)
C22 0.052(3) 0.044(3) 0.060(4) 0.007(3) 0.020(3) 0.013(3)
C23 0.029(3) 0.036(3) 0.036(3) 0.009(2) 0.006(2) 0.005(2)
C24 0.042(3) 0.042(3) 0.033(3) 0.001(2) 0.006(2) -0.003(2)
C25 0.057(4) 0.038(3) 0.054(3) 0.001(3) 0.008(3) -0.012(3)
C26 0.068(4) 0.062(4) 0.055(4) 0.008(3) 0.019(3) -0.026(3)
C27 0.062(4) 0.067(4) 0.061(4) 0.005(3) 0.033(3) -0.002(3)
C28 0.041(3) 0.040(3) 0.049(3) 0.002(2) 0.015(3) -0.004(3)
C29 0.040(3) 0.021(3) 0.038(3) -0.002(2) 0.005(2) -0.005(2)
C30 0.051(4) 0.040(3) 0.042(3) 0.002(3) 0.004(3) -0.001(2)
C31 0.069(4) 0.036(3) 0.053(4) 0.010(3) -0.005(3) -0.004(3)
C32 0.110(6) 0.043(4) 0.041(4) 0.009(4) -0.006(4) 0.006(3)
C33 0.110(5) 0.062(4) 0.042(4) 0.001(4) 0.027(4) 0.009(3)
C34 0.055(4) 0.054(3) 0.043(3) 0.003(3) 0.016(3) 0.004(3)
C35 0.053(4) 0.055(4) 0.032(3) -0.020(3) 0.010(3) 0.005(3)
C36 0.074(5) 0.058(4) 0.052(4) -0.018(4) 0.005(3) 0.012(3)
C37 0.076(5) 0.088(5) 0.066(4) -0.043(4) -0.009(4) 0.009(4)
C38 0.052(4) 0.112(6) 0.049(4) -0.021(4) 0.006(3) 0.012(4)
C39 0.062(4) 0.074(5) 0.058(4) -0.001(4) 0.026(3) 0.008(4)
C40 0.043(4) 0.076(4) 0.043(3) -0.011(3) 0.020(3) -0.003(3)
C41 0.048(3) 0.035(3) 0.025(3) -0.005(2) 0.011(2) 0.001(2)
C42 0.049(4) 0.050(4) 0.039(3) -0.005(3) 0.007(3) -0.006(3)
C43 0.069(5) 0.063(4) 0.055(4) 0.024(4) 0.018(3) 0.000(3)
C44 0.112(6) 0.026(3) 0.054(4) 0.000(4) 0.015(4) -0.003(3)
C45 0.075(4) 0.044(4) 0.046(3) -0.020(3) -0.002(3) -0.009(3)
C46 0.052(4) 0.040(3) 0.040(3) 0.001(3) 0.006(3) 0.002(3)
Pd2 0.0320(2) 0.0335(2) 0.0370(2) 0.00093(17) 0.00480(17) -0.00317(17)
Fe2 0.0421(4) 0.0368(4) 0.0417(4) 0.0037(3) 0.0122(4) 0.0009(3)
S3 0.0437(9) 0.0577(9) 0.0623(9) 0.0144(7) -0.0050(7) -0.0234(7)
S4 0.0441(8) 0.0404(8) 0.0491(8) 0.0023(6) -0.0048(6) -0.0044(6)
P3 0.0326(7) 0.0342(7) 0.0344(7) -0.0013(6) 0.0081(6) -0.0017(6)
P4 0.0362(8) 0.0361(7) 0.0367(7) 0.0001(6) 0.0076(6) -0.0042(6)
F11 0.075(2) 0.0464(18) 0.097(2) -0.0037(16) 0.0272(19) -0.0084(17)
F12 0.103(3) 0.074(2) 0.100(3) 0.049(2) 0.007(2) 0.006(2)
F13 0.049(2) 0.167(4) 0.107(3) 0.032(2) 0.006(2) -0.033(2)
F14 0.076(2) 0.120(3) 0.126(3) -0.039(2) 0.049(2) -0.039(2)
F15 0.108(3) 0.0448(19) 0.097(2) -0.0009(18) 0.047(2) 0.0055(18)
F16 0.0424(19) 0.071(2) 0.088(2) -0.0014(15) 0.0124(17) 0.0050(17)
F17 0.075(2) 0.074(2) 0.089(2) -0.0280(18) 0.0133(18) 0.0121(18)
F18 0.106(3) 0.049(2) 0.071(2) 0.0009(17) 0.0069(18) 0.0141(17)
F19 0.052(2) 0.077(2) 0.086(2) 0.0154(16) -0.0030(17) 0.0252(18)
F20 0.0390(18) 0.067(2) 0.076(2) -0.0043(15) -0.0020(15) 0.0161(16)
C47 0.038(3) 0.037(3) 0.031(3) 0.001(2) 0.011(2) -0.005(2)
C48 0.042(3) 0.045(3) 0.044(3) -0.005(3) 0.014(3) 0.001(3)
C49 0.071(4) 0.047(3) 0.052(3) -0.003(3) 0.028(3) 0.009(3)
C50 0.067(4) 0.051(4) 0.043(3) 0.012(3) 0.012(3) 0.011(3)
C51 0.044(3) 0.047(3) 0.039(3) 0.001(3) 0.005(3) -0.001(3)
C52 0.038(3) 0.032(3) 0.043(3) 0.001(2) 0.011(2) -0.007(2)
C53 0.043(3) 0.041(3) 0.062(4) -0.002(3) 0.010(3) -0.010(3)
C54 0.077(4) 0.029(3) 0.056(4) 0.015(3) 0.012(3) -0.002(3)
C55 0.048(4) 0.056(4) 0.055(4) 0.015(3) 0.011(3) -0.002(3)
C56 0.049(4) 0.051(3) 0.043(3) 0.004(3) 0.016(3) -0.003(3)
C57 0.034(3) 0.034(3) 0.040(3) 0.001(2) 0.007(2) 0.003(2)
C58 0.046(3) 0.053(3) 0.041(3) -0.005(3) 0.011(3) -0.002(3)
C59 0.072(4) 0.065(4) 0.056(4) -0.016(3) 0.031(3) 0.001(3)
C60 0.055(4) 0.067(4) 0.093(5) -0.016(3) 0.043(4) -0.006(4)
C61 0.036(3) 0.069(4) 0.073(4) -0.005(3) 0.012(3) 0.007(3)
C62 0.038(3) 0.067(4) 0.047(3) -0.005(3) 0.005(3) 0.009(3)
C63 0.026(3) 0.033(3) 0.036(3) 0.001(2) 0.003(2) -0.001(2)
C64 0.048(3) 0.041(3) 0.050(3) -0.001(3) 0.003(3) 0.001(3)
C65 0.067(4) 0.030(3) 0.072(4) -0.007(3) 0.001(3) -0.011(3)
C66 0.053(4) 0.058(4) 0.070(4) 0.002(3) 0.004(3) -0.030(3)
C67 0.057(4) 0.060(4) 0.059(4) -0.011(3) 0.021(3) -0.025(3)
C68 0.037(3) 0.048(3) 0.047(3) -0.007(2) 0.009(3) -0.012(3)
C69 0.036(3) 0.041(3) 0.035(3) 0.003(2) 0.005(2) -0.002(2)
C70 0.059(4) 0.047(3) 0.050(3) 0.006(3) 0.018(3) -0.003(3)
C71 0.076(4) 0.070(4) 0.057(4) 0.018(3) 0.029(3) -0.010(3)
C72 0.061(4) 0.090(5) 0.039(3) 0.006(3) 0.016(3) -0.007(3)
C73 0.068(4) 0.069(4) 0.051(4) -0.001(3) 0.020(3) 0.012(3)
C74 0.052(3) 0.048(3) 0.042(3) -0.001(3) 0.008(3) -0.008(3)
C75 0.036(3) 0.029(3) 0.046(3) 0.006(2) 0.010(3) 0.001(2)
C76 0.054(4) 0.047(3) 0.049(3) -0.003(3) 0.015(3) -0.011(3)
C77 0.058(4) 0.051(4) 0.071(4) -0.018(3) -0.001(3) -0.015(3)
C78 0.038(3) 0.052(4) 0.074(4) -0.006(3) 0.003(3) 0.014(3)
C79 0.043(3) 0.060(4) 0.054(4) -0.009(3) 0.015(3) 0.004(3)
C80 0.048(3) 0.051(3) 0.049(3) -0.004(3) 0.012(3) -0.002(3)
C81 0.042(3) 0.044(3) 0.031(3) 0.002(3) 0.006(2) -0.011(2)
C82 0.044(3) 0.047(3) 0.046(3) 0.001(3) 0.011(3) -0.006(3)
C83 0.061(4) 0.057(4) 0.057(4) 0.025(3) 0.008(3) -0.004(3)
C84 0.037(4) 0.103(6) 0.058(4) 0.024(4) 0.002(3) -0.019(4)
C85 0.042(4) 0.080(5) 0.072(4) -0.020(4) 0.025(3) -0.029(4)
C86 0.067(4) 0.043(4) 0.045(3) 0.003(3) 0.024(3) -0.006(3)
C87 0.034(3) 0.044(3) 0.035(3) 0.000(2) 0.003(2) -0.001(2)
C88 0.033(3) 0.064(4) 0.046(3) 0.007(3) 0.005(3) 0.000(3)
C89 0.052(4) 0.050(4) 0.054(4) -0.017(3) 0.015(3) 0.003(3)
C90 0.070(4) 0.036(3) 0.038(3) 0.008(3) 0.005(3) 0.013(3)
C91 0.036(3) 0.050(4) 0.047(3) 0.009(3) -0.003(3) 0.008(3)
C92 0.038(3) 0.049(3) 0.037(3) -0.005(3) 0.002(2) 0.003(3)

loop_
_atom_type_symbol
_atom_type_description
_atom_type_scat_dispersion_real
_atom_type_scat_dispersion_imag
_atom_type_scat_source
C C 0.0033 0.0016 'International Tables Vol C Tables 4.2.6.8 and 6.1.1.4'
H H 0.0000 0.0000 'International Tables Vol C Tables 4.2.6.8 and 6.1.1.4'
F F 0.0171 0.0103 'International Tables Vol C Tables 4.2.6.8 and 6.1.1.4'
P P 0.1023 0.0942 'International Tables Vol C Tables 4.2.6.8 and 6.1.1.4'
S S 0.1246 0.1234 'International Tables Vol C Tables 4.2.6.8 and 6.1.1.4'
Fe Fe 0.3463 0.8444 'International Tables Vol C Tables 4.2.6.8 and 6.1.1.4'
Pd Pd -0.9988 1.0072 'International Tables Vol C Tables 4.2.6.8 and 6.1.1.4'

loop_
_geom_angle_atom_site_label_1
_geom_angle_atom_site_label_2
_geom_angle_atom_site_label_3
_geom_angle
P2 Pd1 P1 96.56(4)
P2 Pd1 S2 85.61(4)
P1 Pd1 S2 167.71(4)
P2 Pd1 S1 171.24(4)
P1 Pd1 S1 87.45(4)
S2 Pd1 S1 92.13(4)
C1 Fe1 C2 41.51(15)
C1 Fe1 C5 41.29(14)
C2 Fe1 C5 68.63(17)
C1 Fe1 C10 139.83(17)
C2 Fe1 C10 178.42(18)
C5 Fe1 C10 112.94(18)
C1 Fe1 C6 110.27(16)
C2 Fe1 C6 139.11(18)
C5 Fe1 C6 111.59(17)
C10 Fe1 C6 40.87(15)
C1 Fe1 C7 110.38(17)
C2 Fe1 C7 111.03(18)
C5 Fe1 C7 139.62(18)
C10 Fe1 C7 67.97(17)
C6 Fe1 C7 41.06(15)
C1 Fe1 C8 138.49(19)
C2 Fe1 C8 110.89(19)
C5 Fe1 C8 179.46(19)
C10 Fe1 C8 67.54(18)
C6 Fe1 C8 68.92(17)
C7 Fe1 C8 40.69(15)
C1 Fe1 C9 178.08(19)
C2 Fe1 C9 138.39(19)
C5 Fe1 C9 140.44(19)
C10 Fe1 C9 40.23(15)
C6 Fe1 C9 68.64(17)
C7 Fe1 C9 67.74(18)
C8 Fe1 C9 39.79(16)
C1 Fe1 C3 68.90(16)
C2 Fe1 C3 40.44(15)
C5 Fe1 C3 67.57(17)
C10 Fe1 C3 139.60(19)
C6 Fe1 C3 179.10(19)
C7 Fe1 C3 139.39(19)
C8 Fe1 C3 111.91(19)
C9 Fe1 C3 112.20(18)
C1 Fe1 C4 68.79(17)
C2 Fe1 C4 67.63(18)
C5 Fe1 C4 40.36(15)
C10 Fe1 C4 113.36(18)
C6 Fe1 C4 140.09(19)
C7 Fe1 C4 178.65(18)
C8 Fe1 C4 139.3(2)
C9 Fe1 C4 113.09(19)
C3 Fe1 C4 39.44(16)
C35 S1 Pd1 103.74(17)
C41 S2 Pd1 105.90(14)
C6 P1 C17 99.96(19)
C6 P1 C11 102.7(2)
C17 P1 C11 104.4(2)
C6 P1 Pd1 119.14(14)
C17 P1 Pd1 106.31(15)
C11 P1 Pd1 121.38(15)
C1 P2 C23 108.94(19)
C1 P2 C29 105.8(2)
C23 P2 C29 100.87(18)
C1 P2 Pd1 111.99(14)
C23 P2 Pd1 112.75(15)
C29 P2 Pd1 115.68(13)
C5 C1 C2 106.2(4)
C5 C1 P2 121.6(3)
C2 C1 P2 131.9(3)
C5 C1 Fe1 69.9(2)
C2 C1 Fe1 69.5(2)
P2 C1 Fe1 120.0(2)
C3 C2 C1 108.4(4)
C3 C2 Fe1 71.1(3)
C1 C2 Fe1 69.0(2)
C3 C2 H2 125.8
C1 C2 H2 125.8
Fe1 C2 H2 125.6
C4 C3 C2 108.4(4)
C4 C3 Fe1 70.3(3)
C2 C3 Fe1 68.4(2)
C4 C3 H3 125.8
C2 C3 H3 125.8
Fe1 C3 H3 127.0
C3 C4 C5 108.6(4)
C3 C4 Fe1 70.3(3)
C5 C4 Fe1 68.8(2)
C3 C4 H4 125.7
C5 C4 H4 125.7
Fe1 C4 H4 126.8
C4 C5 C1 108.4(4)
C4 C5 Fe1 70.8(3)
C1 C5 Fe1 68.8(2)
C4 C5 H5 125.8
C1 C5 H5 125.8
Fe1 C5 H5 126.2
C10 C6 C7 106.0(4)
C10 C6 P1 125.5(3)
C7 C6 P1 128.5(3)
C10 C6 Fe1 69.6(2)
C7 C6 Fe1 69.5(2)
P1 C6 Fe1 125.6(2)
C8 C7 C6 108.3(4)
C8 C7 Fe1 69.8(3)
C6 C7 Fe1 69.4(2)
C8 C7 H7 125.9
C6 C7 H7 125.9
Fe1 C7 H7 126.5
C9 C8 C7 108.4(4)
C9 C8 Fe1 70.5(3)
C7 C8 Fe1 69.5(3)
C9 C8 H8 125.8
C7 C8 H8 125.8
Fe1 C8 H8 125.7
C8 C9 C10 108.1(4)
C8 C9 Fe1 69.7(3)
C10 C9 Fe1 69.2(3)
C8 C9 H9 125.9
C10 C9 H9 125.9
Fe1 C9 H9 126.7
C9 C10 C6 109.2(4)
C9 C10 Fe1 70.5(3)
C6 C10 Fe1 69.6(2)
C9 C10 H10 125.4
C6 C10 H10 125.4
Fe1 C10 H10 126.1
C12 C11 C16 117.2(4)
C12 C11 P1 122.1(4)
C16 C11 P1 120.5(4)
C11 C12 C13 121.8(5)
C11 C12 H12 119.1
C13 C12 H12 119.1
C14 C13 C12 119.7(5)
C14 C13 H13 120.2
C12 C13 H13 120.2
C15 C14 C13 119.8(5)
C15 C14 H14 120.1
C13 C14 H14 120.1
C14 C15 C16 120.6(5)
C14 C15 H15 119.7
C16 C15 H15 119.7
C11 C16 C15 121.0(5)
C11 C16 H16 119.5
C15 C16 H16 119.5
C22 C17 C18 117.8(4)
C22 C17 P1 119.4(3)
C18 C17 P1 122.4(4)
C19 C18 C17 119.9(5)
C19 C18 H18 120.1
C17 C18 H18 120.1
C20 C19 C18 121.0(5)
C20 C19 H19 119.5
C18 C19 H19 119.5
C19 C20 C21 120.6(5)
C19 C20 H20 119.7
C21 C20 H20 119.7
C20 C21 C22 119.1(5)
C20 C21 H21 120.4
C22 C21 H21 120.4
C17 C22 C21 121.5(5)
C17 C22 H22 119.3
C21 C22 H22 119.3
C24 C23 C28 118.1(4)
C24 C23 P2 122.3(3)
C28 C23 P2 119.6(3)
C25 C24 C23 121.5(4)
C25 C24 H24 119.3
C23 C24 H24 119.3
C26 C25 C24 119.7(5)
C26 C25 H25 120.1
C24 C25 H25 120.1
C25 C26 C27 120.4(5)
C25 C26 H26 119.8
C27 C26 H26 119.8
C26 C27 C28 119.7(5)
C26 C27 H27 120.1
C28 C27 H27 120.1
C27 C28 C23 120.5(4)
C27 C28 H28 119.8
C23 C28 H28 119.8
C34 C29 C30 118.5(4)
C34 C29 P2 122.2(4)
C30 C29 P2 119.3(4)
C31 C30 C29 120.8(5)
C31 C30 H30 119.6
C29 C30 H30 119.6
C32 C31 C30 119.7(5)
C32 C31 H31 120.2
C30 C31 H31 120.2
C31 C32 C33 120.4(5)
C31 C32 H32 119.8
C33 C32 H32 119.8
C32 C33 C34 120.1(5)
C32 C33 H33 120.0
C34 C33 H33 120.0
C33 C34 C29 120.5(5)
C33 C34 H34 119.8
C29 C34 H34 119.8
C36 C35 C40 114.0(5)
C36 C35 S1 120.7(4)
C40 C35 S1 125.3(4)
F1 C36 C37 117.5(5)
F1 C36 C35 119.2(5)
C37 C36 C35 123.3(6)
F2 C37 C38 119.4(6)
F2 C37 C36 119.9(7)
C38 C37 C36 120.6(6)
C39 C38 C37 118.7(6)
C39 C38 F3 120.5(7)
C37 C38 F3 120.8(6)
C38 C39 F4 120.5(6)
C38 C39 C40 120.5(6)
F4 C39 C40 119.0(6)
F5 C40 C39 116.4(5)
F5 C40 C35 120.9(5)
C39 C40 C35 122.7(5)
C46 C41 C42 114.6(4)
C46 C41 S2 121.9(4)
C42 C41 S2 123.4(4)
F6 C42 C43 118.3(5)
F6 C42 C41 118.2(4)
C43 C42 C41 123.5(5)
F7 C43 C44 119.7(6)
F7 C43 C42 120.8(6)
C44 C43 C42 119.5(5)
F8 C44 C43 119.4(6)
F8 C44 C45 121.0(6)
C43 C44 C45 119.6(5)
F9 C45 C44 119.7(5)
F9 C45 C46 120.7(5)
C44 C45 C46 119.6(5)
F10 C46 C45 116.5(5)
F10 C46 C41 120.4(4)
C45 C46 C41 123.1(5)
P3 Pd2 P4 97.38(4)
P3 Pd2 S3 84.55(4)
P4 Pd2 S3 170.39(5)
P3 Pd2 S4 174.47(4)
P4 Pd2 S4 82.82(4)
S3 Pd2 S4 96.18(4)
C47 Fe2 C48 41.38(15)
C47 Fe2 C56 109.71(18)
C48 Fe2 C56 139.91(19)
C47 Fe2 C52 108.39(17)
C48 Fe2 C52 111.08(18)
C56 Fe2 C52 41.55(15)
C47 Fe2 C51 41.93(15)
C48 Fe2 C51 68.92(17)
C56 Fe2 C51 109.73(19)
C52 Fe2 C51 137.25(18)
C47 Fe2 C53 137.51(18)
C48 Fe2 C53 111.82(18)
C56 Fe2 C53 68.53(18)
C52 Fe2 C53 40.91(15)
C51 Fe2 C53 178.09(19)
C47 Fe2 C54 177.22(18)
C48 Fe2 C54 139.3(2)
C56 Fe2 C54 68.19(19)
C52 Fe2 C54 68.83(17)
C51 Fe2 C54 140.12(19)
C53 Fe2 C54 40.35(16)
C47 Fe2 C55 138.96(19)
C48 Fe2 C55 179.6(2)
C56 Fe2 C55 40.17(16)
C52 Fe2 C55 68.77(17)
C51 Fe2 C55 111.42(19)
C53 Fe2 C55 67.85(18)
C54 Fe2 C55 40.40(16)
C47 Fe2 C50 69.43(17)
C48 Fe2 C50 68.24(18)
C56 Fe2 C50 137.5(2)
C52 Fe2 C50 177.48(19)
C51 Fe2 C50 40.26(16)
C53 Fe2 C50 141.6(2)
C54 Fe2 C50 113.34(19)
C55 Fe2 C50 111.9(2)
C47 Fe2 C49 69.21(17)
C48 Fe2 C49 40.55(15)
C56 Fe2 C49 177.5(2)
C52 Fe2 C49 140.7(2)
C51 Fe2 C49 67.94(18)
C53 Fe2 C49 113.8(2)
C54 Fe2 C49 113.0(2)
C55 Fe2 C49 139.4(2)
C50 Fe2 C49 40.14(16)
C81 S3 Pd2 112.43(15)
C87 S4 Pd2 108.33(15)
C47 P3 C63 101.98(19)
C47 P3 C57 109.48(19)
C63 P3 C57 102.06(19)
C47 P3 Pd2 114.84(14)
C63 P3 Pd2 117.44(13)
C57 P3 Pd2 110.02(15)
C52 P4 C69 99.7(2)
C52 P4 C75 103.2(2)
C69 P4 C75 104.8(2)
C52 P4 Pd2 122.13(14)
C69 P4 Pd2 120.84(16)
C75 P4 Pd2 103.85(14)
C48 C47 C51 106.3(4)
C48 C47 P3 124.0(3)
C51 C47 P3 129.7(3)
C48 C47 Fe2 70.0(2)
C51 C47 Fe2 70.1(2)
P3 C47 Fe2 125.1(2)
C49 C48 C47 109.0(4)
C49 C48 Fe2 71.3(3)
C47 C48 Fe2 68.7(2)
C49 C48 H48 125.5
C47 C48 H48 125.5
Fe2 C48 H48 126.1
C50 C49 C48 107.8(4)
C50 C49 Fe2 69.6(3)
C48 C49 Fe2 68.2(3)
C50 C49 H49 126.1
C48 C49 H49 126.1
Fe2 C49 H49 127.7
C51 C50 C49 108.6(4)
C51 C50 Fe2 69.1(3)
C49 C50 Fe2 70.3(3)
C51 C50 H50 125.7
C49 C50 H50 125.7
Fe2 C50 H50 126.5
C50 C51 C47 108.3(4)
C50 C51 Fe2 70.6(3)
C47 C51 Fe2 68.0(2)
C50 C51 H51 125.9
C47 C51 H51 125.9
Fe2 C51 H51 127.1
C53 C52 C56 106.3(4)
C53 C52 P4 127.8(4)
C56 C52 P4 125.9(4)
C53 C52 Fe2 69.8(3)
C56 C52 Fe2 69.2(2)
P4 C52 Fe2 127.1(2)
C54 C53 C52 109.1(4)
C54 C53 Fe2 70.4(3)
C52 C53 Fe2 69.3(2)
C54 C53 H53 125.4
C52 C53 H53 125.4
Fe2 C53 H53 126.4
C53 C54 C55 107.7(4)
C53 C54 Fe2 69.2(3)
C55 C54 Fe2 69.9(3)
C53 C54 H54 126.2
C55 C54 H54 126.2
Fe2 C54 H54 126.3
C56 C55 C54 108.4(4)
C56 C55 Fe2 68.9(3)
C54 C55 Fe2 69.7(3)
C56 C55 H55 125.8
C54 C55 H55 125.8
Fe2 C55 H55 127.2
C55 C56 C52 108.5(4)
C55 C56 Fe2 70.9(3)
C52 C56 Fe2 69.2(2)
C55 C56 H56 125.7
C52 C56 H56 125.7
Fe2 C56 H56 125.7
C58 C57 C62 117.3(4)
C58 C57 P3 120.1(3)
C62 C57 P3 122.3(4)
C59 C58 C57 121.7(5)
C59 C58 H58 119.2
C57 C58 H58 119.2
C58 C59 C60 120.1(5)
C58 C59 H59 119.9
C60 C59 H59 119.9
C59 C60 C61 119.9(5)
C59 C60 H60 120.1
C61 C60 H60 120.1
C62 C61 C60 119.4(5)
C62 C61 H61 120.3
C60 C61 H61 120.3
C61 C62 C57 121.6(5)
C61 C62 H62 119.2
C57 C62 H62 119.2
C68 C63 C64 118.5(4)
C68 C63 P3 120.9(3)
C64 C63 P3 120.6(4)
C65 C64 C63 119.9(5)
C65 C64 H64 120.1
C63 C64 H64 120.1
C66 C65 C64 119.5(5)
C66 C65 H65 120.2
C64 C65 H65 120.2
C67 C66 C65 121.0(5)
C67 C66 H66 119.5
C65 C66 H66 119.5
C66 C67 C68 120.3(5)
C66 C67 H67 119.9
C68 C67 H67 119.9
C67 C68 C63 120.8(4)
C67 C68 H68 119.6
C63 C68 H68 119.6
C74 C69 C70 118.5(4)
C74 C69 P4 122.1(4)
C70 C69 P4 119.3(4)
C71 C70 C69 121.1(5)
C71 C70 H70 119.4
C69 C70 H70 119.4
C70 C71 C72 120.6(5)
C70 C71 H71 119.7
C72 C71 H71 119.7
C71 C72 C73 119.0(5)
C71 C72 H72 120.5
C73 C72 H72 120.5
C72 C73 C74 121.1(5)
C72 C73 H73 119.5
C74 C73 H73 119.5
C69 C74 C73 119.6(5)
C69 C74 H74 120.2
C73 C74 H74 120.2
C80 C75 C76 118.3(4)
C80 C75 P4 117.9(4)
C76 C75 P4 123.7(4)
C77 C76 C75 120.4(5)
C77 C76 H76 119.8
C75 C76 H76 119.8
C78 C77 C76 120.7(5)
C78 C77 H77 119.7
C76 C77 H77 119.7
C79 C78 C77 120.3(5)
C79 C78 H78 119.8
C77 C78 H78 119.8
C78 C79 C80 119.6(5)
C78 C79 H79 120.2
C80 C79 H79 120.2
C75 C80 C79 120.7(4)
C75 C80 H80 119.6
C79 C80 H80 119.6
C86 C81 C82 114.6(4)
C86 C81 S3 124.5(4)
C82 C81 S3 120.5(4)
F11 C82 C83 116.9(5)
F11 C82 C81 119.2(4)
C83 C82 C81 123.9(5)
F12 C83 C84 120.5(6)
F12 C83 C82 120.2(6)
C84 C83 C82 119.3(5)
C83 C84 F13 120.6(6)
C83 C84 C85 120.0(5)
F13 C84 C85 119.3(6)
F14 C85 C86 120.1(6)
F14 C85 C84 119.9(6)
C86 C85 C84 120.0(5)
F15 C86 C85 117.8(5)
F15 C86 C81 120.1(5)
C85 C86 C81 122.1(5)
C88 C87 C92 113.9(4)
C88 C87 S4 126.9(4)
C92 C87 S4 119.2(4)
F16 C88 C89 117.2(5)
F16 C88 C87 119.3(5)
C89 C88 C87 123.5(5)
F17 C89 C90 120.1(5)
F17 C89 C88 120.5(5)
C90 C89 C88 119.4(5)
F18 C90 C91 120.6(5)
F18 C90 C89 119.5(5)
C91 C90 C89 119.8(5)
F19 C91 C90 119.7(5)
F19 C91 C92 120.8(5)
C90 C91 C92 119.5(5)
F20 C92 C91 117.0(4)
F20 C92 C87 119.1(4)
C91 C92 C87 123.9(4)

loop_
_geom_bond_atom_site_label_1
_geom_bond_atom_site_label_2
_geom_bond_distance
Pd1 P2 2.2926(12)
Pd1 P1 2.3418(11)
Pd1 S2 2.3651(11)
Pd1 S1 2.3769(12)
Fe1 C1 2.010(4)
Fe1 C2 2.015(4)
Fe1 C5 2.025(4)
Fe1 C10 2.028(4)
Fe1 C6 2.028(4)
Fe1 C7 2.029(4)
Fe1 C8 2.033(4)
Fe1 C9 2.044(4)
Fe1 C3 2.050(4)
Fe1 C4 2.051(4)
S1 C35 1.753(5)
S2 C41 1.748(4)
P1 C6 1.818(4)
P1 C17 1.827(4)
P1 C11 1.828(4)
P2 C1 1.794(4)
P2 C23 1.810(4)
P2 C29 1.813(4)
F1 C36 1.356(6)
F2 C37 1.343(6)
F3 C38 1.352(6)
F3 F17 2.857(4)
F4 C39 1.351(6)
F5 C40 1.344(5)
F6 C42 1.340(5)
F7 C43 1.347(5)
F8 C44 1.350(5)
F9 C45 1.335(5)
F10 C46 1.342(5)
C1 C5 1.423(5)
C1 C2 1.426(5)
C2 C3 1.406(5)
C2 H2 0.9300
C3 C4 1.384(6)
C3 H3 0.9300
C4 C5 1.406(5)
C4 H4 0.9300
C5 H5 0.9300
C6 C10 1.416(5)
C6 C7 1.423(5)
C7 C8 1.412(5)
C7 H7 0.9300
C8 C9 1.388(6)
C8 H8 0.9300
C9 C10 1.400(5)
C9 H9 0.9300
C10 H10 0.9300
C11 C12 1.361(6)
C11 C16 1.363(5)
C12 C13 1.388(6)
C12 H12 0.9300
C13 C14 1.351(7)
C13 H13 0.9300
C14 C15 1.334(6)
C14 H14 0.9300
C15 C16 1.394(6)
C15 H15 0.9300
C16 H16 0.9300
C17 C22 1.380(6)
C17 C18 1.384(5)
C18 C19 1.382(6)
C18 H18 0.9300
C19 C20 1.345(6)
C19 H19 0.9300
C20 C21 1.358(6)
C20 H20 0.9300
C21 C22 1.383(6)
C21 H21 0.9300
C22 H22 0.9300
C23 C24 1.381(5)
C23 C28 1.388(5)
C24 C25 1.371(5)
C24 H24 0.9300
C25 C26 1.363(6)
C25 H25 0.9300
C26 C27 1.376(6)
C26 H26 0.9300
C27 C28 1.383(5)
C27 H27 0.9300
C28 H28 0.9300
C29 C34 1.377(5)
C29 C30 1.386(5)
C30 C31 1.379(5)
C30 H30 0.9300
C31 C32 1.358(6)
C31 H31 0.9300
C32 C33 1.373(7)
C32 H32 0.9300
C33 C34 1.375(6)
C33 H33 0.9300
C34 H34 0.9300
C35 C36 1.380(6)
C35 C40 1.388(6)
C36 C37 1.377(7)
C37 C38 1.351(7)
C38 C39 1.350(7)
C39 C40 1.386(6)
C41 C46 1.372(5)
C41 C42 1.383(6)
C42 C43 1.361(6)
C43 C44 1.357(7)
C44 C45 1.361(7)
C45 C46 1.370(6)
Pd2 P3 2.3163(11)
Pd2 P4 2.3286(12)
Pd2 S3 2.3446(12)
Pd2 S4 2.3746(12)
Fe2 C47 1.993(4)
Fe2 C48 2.011(4)
Fe2 C56 2.015(4)
Fe2 C52 2.015(4)
Fe2 C51 2.022(4)
Fe2 C53 2.022(4)
Fe2 C54 2.038(4)
Fe2 C55 2.041(4)
Fe2 C50 2.042(4)
Fe2 C49 2.051(4)
S3 C81 1.743(4)
S4 C87 1.747(4)
P3 C47 1.796(4)
P3 C63 1.813(4)
P3 C57 1.818(4)
P4 C52 1.810(4)
P4 C69 1.829(4)
P4 C75 1.835(4)
F11 C82 1.348(5)
F12 C83 1.339(5)
F13 C84 1.348(5)
F14 C85 1.337(5)
F15 C86 1.329(5)
F16 C88 1.355(5)
F17 C89 1.339(5)
F18 C90 1.341(5)
F19 C91 1.343(5)
F20 C92 1.352(5)
C47 C48 1.415(5)
C47 C51 1.437(5)
C48 C49 1.408(5)
C48 H48 0.9300
C49 C50 1.405(6)
C49 H49 0.9300
C50 C51 1.398(5)
C50 H50 0.9300
C51 H51 0.9300
C52 C53 1.411(5)
C52 C56 1.429(5)
C53 C54 1.401(5)
C53 H53 0.9300
C54 C55 1.408(6)
C54 H54 0.9300
C55 C56 1.393(5)
C55 H55 0.9300
C56 H56 0.9300
C57 C58 1.382(5)
C57 C62 1.386(5)
C58 C59 1.362(6)
C58 H58 0.9300
C59 C60 1.370(6)
C59 H59 0.9300
C60 C61 1.375(6)
C60 H60 0.9300
C61 C62 1.372(6)
C61 H61 0.9300
C62 H62 0.9300
C63 C68 1.381(5)
C63 C64 1.393(5)
C64 C65 1.384(6)
C64 H64 0.9300
C65 C66 1.370(6)
C65 H65 0.9300
C66 C67 1.344(6)
C66 H66 0.9300
C67 C68 1.368(5)
C67 H67 0.9300
C68 H68 0.9300
C69 C74 1.369(5)
C69 C70 1.383(5)
C70 C71 1.361(6)
C70 H70 0.9300
C71 C72 1.362(6)
C71 H71 0.9300
C72 C73 1.365(6)
C72 H72 0.9300
C73 C74 1.388(6)
C73 H73 0.9300
C74 H74 0.9300
C75 C80 1.381(5)
C75 C76 1.387(5)
C76 C77 1.369(6)
C76 H76 0.9300
C77 C78 1.362(6)
C77 H77 0.9300
C78 C79 1.359(6)
C78 H78 0.9300
C79 C80 1.388(5)
C79 H79 0.9300
C80 H80 0.9300
C81 C86 1.389(6)
C81 C82 1.394(6)
C82 C83 1.361(6)
C83 C84 1.347(7)
C84 C85 1.373(7)
C85 C86 1.372(6)
C87 C88 1.380(6)
C87 C92 1.386(5)
C88 C89 1.372(6)
C89 C90 1.368(6)
C90 C91 1.346(6)
C91 C92 1.372(6)

loop_
_geom_hbond_atom_site_label_D
_geom_hbond_atom_site_label_H
_geom_hbond_atom_site_label_A
_geom_hbond_site_symmetry_A
_geom_hbond_distance_DH
_geom_hbond_distance_HA
_geom_hbond_distance_DA
_geom_hbond_angle_DHA
C22 H22 F6 . 0.93 2.440 3.306(6) 156.0
C28 H28 F5 . 0.93 2.800 3.487(5) 132.0
C59 H59 F1 . 0.93 2.760 3.681(6) 170.0
C73 H73 F2 . 0.93 2.430 3.272(6) 151.0
C74 H74 F16 . 0.93 2.700 3.629(6) 177.0
C27 H27 F5 3_656 0.93 2.480 3.253(6) 141.1
C62 H62 F19 4_565 0.93 2.660 3.511(6) 152.9
C67 H67 F13 4_565 0.93 2.750 3.335(6) 122.
C19 H19 F3 4_565 0.93 2.700 3.531(7) 149.2
C32 H32 F14 2_646 0.93 2.700 3.562(6) 154.2
C50 H50 F8 3_666 0.93 2.780 3.399(6) 125.2
C77 H77 F10 2_656 0.93 2.720 3.231(5) 115.7
C71 H71 F18 2_656 0.93 2.570 3.322(6) 138.3

loop_
_geom_torsion_atom_site_label_1
_geom_torsion_atom_site_label_2
_geom_torsion_atom_site_label_3
_geom_torsion_atom_site_label_4
_geom_torsion
P1 Pd1 S1 C35 -138.42(17)
S2 Pd1 S1 C35 53.88(17)
P2 Pd1 S2 C41 -151.92(17)
P1 Pd1 S2 C41 -51.2(3)
S1 Pd1 S2 C41 36.55(17)
P2 Pd1 P1 C6 25.66(17)
S2 Pd1 P1 C6 -73.9(3)
S1 Pd1 P1 C6 -162.16(17)
P2 Pd1 P1 C17 137.34(14)
S2 Pd1 P1 C17 37.8(3)
S1 Pd1 P1 C17 -50.47(15)
P2 Pd1 P1 C11 -103.78(18)
S2 Pd1 P1 C11 156.7(2)
S1 Pd1 P1 C11 68.41(18)
P1 Pd1 P2 C1 -62.08(15)
S2 Pd1 P2 C1 105.77(15)
P1 Pd1 P2 C23 61.22(14)
S2 Pd1 P2 C23 -130.94(14)
P1 Pd1 P2 C29 176.58(17)
S2 Pd1 P2 C29 -15.58(17)
C23 P2 C1 C5 -146.7(3)
C29 P2 C1 C5 105.6(3)
Pd1 P2 C1 C5 -21.3(4)
C23 P2 C1 C2 25.4(5)
C29 P2 C1 C2 -82.3(4)
Pd1 P2 C1 C2 150.9(4)
C23 P2 C1 Fe1 -63.0(3)
C29 P2 C1 Fe1 -170.7(2)
Pd1 P2 C1 Fe1 62.4(2)
C2 Fe1 C1 C5 -117.0(4)
C10 Fe1 C1 C5 64.3(4)
C6 Fe1 C1 C5 100.0(3)
C7 Fe1 C1 C5 143.9(3)
C8 Fe1 C1 C5 -179.3(3)
C3 Fe1 C1 C5 -79.6(3)
C4 Fe1 C1 C5 -37.2(2)
C5 Fe1 C1 C2 117.0(4)
C10 Fe1 C1 C2 -178.7(3)
C6 Fe1 C1 C2 -143.0(3)
C7 Fe1 C1 C2 -99.1(3)
C8 Fe1 C1 C2 -62.3(4)
C3 Fe1 C1 C2 37.4(3)
C4 Fe1 C1 C2 79.8(3)
C2 Fe1 C1 P2 127.3(4)
C5 Fe1 C1 P2 -115.7(4)
C10 Fe1 C1 P2 -51.4(4)
C6 Fe1 C1 P2 -15.7(3)
C7 Fe1 C1 P2 28.3(3)
C8 Fe1 C1 P2 65.1(4)
C3 Fe1 C1 P2 164.7(3)
C4 Fe1 C1 P2 -152.9(3)
C5 C1 C2 C3 0.2(5)
P2 C1 C2 C3 -172.8(3)
Fe1 C1 C2 C3 -60.5(3)
C5 C1 C2 Fe1 60.7(3)
P2 C1 C2 Fe1 -112.4(4)
C1 Fe1 C2 C3 119.2(4)
C5 Fe1 C2 C3 80.1(3)
C6 Fe1 C2 C3 178.8(3)
C7 Fe1 C2 C3 -143.4(3)
C8 Fe1 C2 C3 -99.7(3)
C9 Fe1 C2 C3 -63.7(4)
C4 Fe1 C2 C3 36.4(3)
C5 Fe1 C2 C1 -39.2(2)
C6 Fe1 C2 C1 59.6(4)
C7 Fe1 C2 C1 97.4(3)
C8 Fe1 C2 C1 141.1(3)
C9 Fe1 C2 C1 177.1(3)
C3 Fe1 C2 C1 -119.2(4)
C4 Fe1 C2 C1 -82.8(3)
C1 C2 C3 C4 0.1(5)
Fe1 C2 C3 C4 -59.1(3)
C1 C2 C3 Fe1 59.2(3)
C1 Fe1 C3 C4 81.9(3)
C2 Fe1 C3 C4 120.2(4)
C5 Fe1 C3 C4 37.3(3)
C10 Fe1 C3 C4 -62.3(4)
C7 Fe1 C3 C4 179.0(3)
C8 Fe1 C3 C4 -142.9(3)
C9 Fe1 C3 C4 -99.8(3)
C1 Fe1 C3 C2 -38.3(3)
C5 Fe1 C3 C2 -82.9(3)
C10 Fe1 C3 C2 177.6(3)
C7 Fe1 C3 C2 58.8(4)
C8 Fe1 C3 C2 96.9(3)
C9 Fe1 C3 C2 140.0(3)
C4 Fe1 C3 C2 -120.2(4)
C2 C3 C4 C5 -0.3(5)
Fe1 C3 C4 C5 -58.3(3)
C2 C3 C4 Fe1 57.9(3)
C1 Fe1 C4 C3 -82.2(3)
C2 Fe1 C4 C3 -37.3(3)
C5 Fe1 C4 C3 -120.2(4)
C10 Fe1 C4 C3 141.3(3)
C6 Fe1 C4 C3 -178.8(3)
C8 Fe1 C4 C3 59.1(4)
C9 Fe1 C4 C3 97.4(3)
C1 Fe1 C4 C5 38.0(2)
C2 Fe1 C4 C5 82.9(3)
C10 Fe1 C4 C5 -98.5(3)
C6 Fe1 C4 C5 -58.6(4)
C8 Fe1 C4 C5 179.3(3)
C9 Fe1 C4 C5 -142.4(3)
C3 Fe1 C4 C5 120.2(4)
C3 C4 C5 C1 0.5(5)
Fe1 C4 C5 C1 -58.7(3)
C3 C4 C5 Fe1 59.1(3)
C2 C1 C5 C4 -0.4(5)
P2 C1 C5 C4 173.5(3)
Fe1 C1 C5 C4 60.0(3)
C2 C1 C5 Fe1 -60.3(3)
P2 C1 C5 Fe1 113.6(3)
C1 Fe1 C5 C4 -119.5(4)
C2 Fe1 C5 C4 -80.2(3)
C10 Fe1 C5 C4 99.6(3)
C6 Fe1 C5 C4 143.9(3)
C7 Fe1 C5 C4 -177.9(3)
C9 Fe1 C5 C4 61.7(4)
C3 Fe1 C5 C4 -36.4(3)
C2 Fe1 C5 C1 39.4(2)
C10 Fe1 C5 C1 -140.9(2)
C6 Fe1 C5 C1 -96.5(3)
C7 Fe1 C5 C1 -58.4(4)
C9 Fe1 C5 C1 -178.7(3)
C3 Fe1 C5 C1 83.1(3)
C4 Fe1 C5 C1 119.5(4)
C17 P1 C6 C10 -11.9(4)
C11 P1 C6 C10 -119.3(4)
Pd1 P1 C6 C10 103.3(4)
C17 P1 C6 C7 168.0(4)
C11 P1 C6 C7 60.6(4)
Pd1 P1 C6 C7 -76.9(4)
C17 P1 C6 Fe1 -100.9(3)
C11 P1 C6 Fe1 151.7(3)
Pd1 P1 C6 Fe1 14.2(3)
C1 Fe1 C6 C10 -144.9(3)
C2 Fe1 C6 C10 177.6(3)
C5 Fe1 C6 C10 -100.6(3)
C7 Fe1 C6 C10 117.0(4)
C8 Fe1 C6 C10 79.6(3)
C9 Fe1 C6 C10 36.8(3)
C4 Fe1 C6 C10 -64.1(4)
C1 Fe1 C6 C7 98.1(3)
C2 Fe1 C6 C7 60.6(4)
C5 Fe1 C6 C7 142.5(3)
C10 Fe1 C6 C7 -117.0(4)
C8 Fe1 C6 C7 -37.4(2)
C9 Fe1 C6 C7 -80.2(3)
C4 Fe1 C6 C7 178.9(3)
C1 Fe1 C6 P1 -25.2(3)
C2 Fe1 C6 P1 -62.7(4)
C5 Fe1 C6 P1 19.1(3)
C10 Fe1 C6 P1 119.7(4)
C7 Fe1 C6 P1 -123.3(4)
C8 Fe1 C6 P1 -160.7(3)
C9 Fe1 C6 P1 156.5(4)
C4 Fe1 C6 P1 55.6(4)
C10 C6 C7 C8 -1.1(5)
P1 C6 C7 C8 178.9(3)
Fe1 C6 C7 C8 59.2(3)
C10 C6 C7 Fe1 -60.3(3)
P1 C6 C7 Fe1 119.8(4)
C1 Fe1 C7 C8 142.5(3)
C2 Fe1 C7 C8 98.0(3)
C5 Fe1 C7 C8 179.3(3)
C10 Fe1 C7 C8 -80.7(3)
C6 Fe1 C7 C8 -119.7(4)
C9 Fe1 C7 C8 -37.1(3)
C3 Fe1 C7 C8 61.5(4)
C1 Fe1 C7 C6 -97.8(3)
C2 Fe1 C7 C6 -142.3(3)
C5 Fe1 C7 C6 -61.0(4)
C10 Fe1 C7 C6 39.0(2)
C8 Fe1 C7 C6 119.7(4)
C9 Fe1 C7 C6 82.6(3)
C3 Fe1 C7 C6 -178.8(3)
C6 C7 C8 C9 1.2(5)
Fe1 C7 C8 C9 60.1(3)
C6 C7 C8 Fe1 -58.9(3)
C1 Fe1 C8 C9 -178.7(3)
C2 Fe1 C8 C9 142.4(3)
C10 Fe1 C8 C9 -37.4(3)
C6 Fe1 C8 C9 -81.5(3)
C7 Fe1 C8 C9 -119.2(4)
C3 Fe1 C8 C9 98.8(3)
C4 Fe1 C8 C9 62.8(4)
C1 Fe1 C8 C7 -59.5(4)
C2 Fe1 C8 C7 -98.4(3)
C10 Fe1 C8 C7 81.9(3)
C6 Fe1 C8 C7 37.7(3)
C9 Fe1 C8 C7 119.2(4)
C3 Fe1 C8 C7 -141.9(3)
C4 Fe1 C8 C7 -177.9(3)
C7 C8 C9 C10 -0.7(5)
Fe1 C8 C9 C10 58.7(3)
C7 C8 C9 Fe1 -59.5(3)
C2 Fe1 C9 C8 -59.1(4)
C5 Fe1 C9 C8 -179.2(3)
C10 Fe1 C9 C8 119.7(4)
C6 Fe1 C9 C8 82.3(3)
C7 Fe1 C9 C8 37.9(3)
C3 Fe1 C9 C8 -98.0(3)
C4 Fe1 C9 C8 -140.9(3)
C2 Fe1 C9 C10 -178.8(3)
C5 Fe1 C9 C10 61.1(4)
C6 Fe1 C9 C10 -37.4(3)
C7 Fe1 C9 C10 -81.7(3)
C8 Fe1 C9 C10 -119.7(4)
C3 Fe1 C9 C10 142.3(3)
C4 Fe1 C9 C10 99.4(3)
C8 C9 C10 C6 0.0(5)
Fe1 C9 C10 C6 59.0(3)
C8 C9 C10 Fe1 -59.0(3)
C7 C6 C10 C9 0.7(5)
P1 C6 C10 C9 -179.4(3)
Fe1 C6 C10 C9 -59.6(3)
C7 C6 C10 Fe1 60.3(3)
P1 C6 C10 Fe1 -119.8(3)
C1 Fe1 C10 C9 177.0(3)
C5 Fe1 C10 C9 -142.7(3)
C6 Fe1 C10 C9 120.3(4)
C7 Fe1 C10 C9 81.1(3)
C8 Fe1 C10 C9 37.0(3)
C3 Fe1 C10 C9 -60.9(4)
C4 Fe1 C10 C9 -98.7(3)
C1 Fe1 C10 C6 56.8(4)
C5 Fe1 C10 C6 97.0(3)
C7 Fe1 C10 C6 -39.2(2)
C8 Fe1 C10 C6 -83.3(3)
C9 Fe1 C10 C6 -120.3(4)
C3 Fe1 C10 C6 178.8(3)
C4 Fe1 C10 C6 141.1(3)
C6 P1 C11 C12 14.4(5)
C17 P1 C11 C12 -89.6(5)
Pd1 P1 C11 C12 150.6(4)
C6 P1 C11 C16 -171.7(4)
C17 P1 C11 C16 84.3(4)
Pd1 P1 C11 C16 -35.5(5)
C16 C11 C12 C13 0.5(9)
P1 C11 C12 C13 174.6(5)
C11 C12 C13 C14 -0.8(11)
C12 C13 C14 C15 0.3(11)
C13 C14 C15 C16 0.3(11)
C12 C11 C16 C15 0.1(8)
P1 C11 C16 C15 -174.1(4)
C14 C15 C16 C11 -0.5(10)
C6 P1 C17 C22 92.9(4)
C11 P1 C17 C22 -161.1(4)
Pd1 P1 C17 C22 -31.6(4)
C6 P1 C17 C18 -80.2(4)
C11 P1 C17 C18 25.9(4)
Pd1 P1 C17 C18 155.3(3)
C22 C17 C18 C19 -0.6(7)
P1 C17 C18 C19 172.6(4)
C17 C18 C19 C20 -0.9(8)
C18 C19 C20 C21 2.4(9)
C19 C20 C21 C22 -2.4(8)
C18 C17 C22 C21 0.5(7)
P1 C17 C22 C21 -172.9(4)
C20 C21 C22 C17 1.0(8)
C1 P2 C23 C24 -53.7(4)
C29 P2 C23 C24 57.3(4)
Pd1 P2 C23 C24 -178.7(3)
C1 P2 C23 C28 128.5(3)
C29 P2 C23 C28 -120.5(3)
Pd1 P2 C23 C28 3.5(4)
C28 C23 C24 C25 -3.5(6)
P2 C23 C24 C25 178.7(3)
C23 C24 C25 C26 3.2(7)
C24 C25 C26 C27 -0.6(7)
C25 C26 C27 C28 -1.4(8)
C26 C27 C28 C23 1.0(7)
C24 C23 C28 C27 1.4(6)
P2 C23 C28 C27 179.3(3)
C1 P2 C29 C34 -11.9(4)
C23 P2 C29 C34 -125.4(4)
Pd1 P2 C29 C34 112.7(3)
C1 P2 C29 C30 168.9(3)
C23 P2 C29 C30 55.4(4)
Pd1 P2 C29 C30 -66.5(4)
C34 C29 C30 C31 -0.6(6)
P2 C29 C30 C31 178.6(3)
C29 C30 C31 C32 -0.3(7)
C30 C31 C32 C33 0.7(8)
C31 C32 C33 C34 -0.1(8)
C32 C33 C34 C29 -0.8(8)
C30 C29 C34 C33 1.2(7)
P2 C29 C34 C33 -178.0(4)
Pd1 S1 C35 C36 -151.4(4)
Pd1 S1 C35 C40 29.7(4)
C40 C35 C36 F1 179.9(4)
S1 C35 C36 F1 0.9(7)
C40 C35 C36 C37 -1.4(8)
S1 C35 C36 C37 179.5(4)
F1 C36 C37 F2 0.3(8)
C35 C36 C37 F2 -178.4(5)
F1 C36 C37 C38 177.5(5)
C35 C36 C37 C38 -1.2(10)
F2 C37 C38 C39 -179.9(5)
C36 C37 C38 C39 2.8(10)
F2 C37 C38 F3 -2.2(9)
C36 C37 C38 F3 -179.4(5)
C37 C38 C39 F4 178.1(5)
F3 C38 C39 F4 0.4(8)
C37 C38 C39 C40 -1.8(9)
F3 C38 C39 C40 -179.6(4)
C38 C39 C40 F5 179.0(5)
F4 C39 C40 F5 -0.9(7)
C38 C39 C40 C35 -1.0(8)
F4 C39 C40 C35 179.1(4)
C36 C35 C40 F5 -177.5(4)
S1 C35 C40 F5 1.5(7)
C36 C35 C40 C39 2.5(7)
S1 C35 C40 C39 -178.5(4)
Pd1 S2 C41 C46 -122.7(3)
Pd1 S2 C41 C42 60.7(4)
C46 C41 C42 F6 -179.2(4)
S2 C41 C42 F6 -2.4(6)
C46 C41 C42 C43 3.3(7)
S2 C41 C42 C43 -179.8(4)
F6 C42 C43 F7 1.0(7)
C41 C42 C43 F7 178.5(4)
F6 C42 C43 C44 -179.6(5)
C41 C42 C43 C44 -2.2(8)
F7 C43 C44 F8 0.5(8)
C42 C43 C44 F8 -178.8(4)
F7 C43 C44 C45 179.7(5)
C42 C43 C44 C45 0.4(8)
F8 C44 C45 F9 -0.4(8)
C43 C44 C45 F9 -179.6(5)
F8 C44 C45 C46 179.3(4)
C43 C44 C45 C46 0.0(8)
F9 C45 C46 F10 1.2(7)
C44 C45 C46 F10 -178.5(5)
F9 C45 C46 C41 -179.0(4)
C44 C45 C46 C41 1.3(8)
C42 C41 C46 F10 177.0(4)
S2 C41 C46 F10 0.0(6)
C42 C41 C46 C45 -2.9(7)
S2 C41 C46 C45 -179.8(4)
P3 Pd2 S3 C81 163.84(18)
S4 Pd2 S3 C81 -21.67(18)
P4 Pd2 S4 C87 145.26(16)
S3 Pd2 S4 C87 -44.36(17)
P4 Pd2 P3 C47 50.04(15)
S3 Pd2 P3 C47 -120.48(15)
P4 Pd2 P3 C63 169.92(17)
S3 Pd2 P3 C63 -0.60(17)
P4 Pd2 P3 C57 -73.99(15)
S3 Pd2 P3 C57 115.48(15)
P3 Pd2 P4 C52 -18.90(18)
S4 Pd2 P4 C52 166.68(18)
P3 Pd2 P4 C69 108.49(16)
S4 Pd2 P4 C69 -65.94(16)
P3 Pd2 P4 C75 -134.56(15)
S4 Pd2 P4 C75 51.01(15)
C63 P3 C47 C48 -95.4(4)
C57 P3 C47 C48 157.0(3)
Pd2 P3 C47 C48 32.7(4)
C63 P3 C47 C51 84.0(4)
C57 P3 C47 C51 -23.6(4)
Pd2 P3 C47 C51 -147.9(3)
C63 P3 C47 Fe2 176.4(3)
C57 P3 C47 Fe2 68.8(3)
Pd2 P3 C47 Fe2 -55.5(3)
C56 Fe2 C47 C48 -145.4(3)
C52 Fe2 C47 C48 -101.3(3)
C51 Fe2 C47 C48 116.7(4)
C53 Fe2 C47 C48 -66.0(4)
C55 Fe2 C47 C48 -179.8(3)
C50 Fe2 C47 C48 80.0(3)
C49 Fe2 C47 C48 37.0(3)
C48 Fe2 C47 C51 -116.7(4)
C56 Fe2 C47 C51 97.9(3)
C52 Fe2 C47 C51 142.0(3)
C53 Fe2 C47 C51 177.3(3)
C55 Fe2 C47 C51 63.5(4)
C50 Fe2 C47 C51 -36.7(3)
C49 Fe2 C47 C51 -79.7(3)
C48 Fe2 C47 P3 118.2(4)
C56 Fe2 C47 P3 -27.2(3)
C52 Fe2 C47 P3 16.9(3)
C51 Fe2 C47 P3 -125.1(4)
C53 Fe2 C47 P3 52.2(4)
C55 Fe2 C47 P3 -61.6(4)
C50 Fe2 C47 P3 -161.8(3)
C49 Fe2 C47 P3 155.2(3)
C51 C47 C48 C49 1.0(5)
P3 C47 C48 C49 -179.5(3)
Fe2 C47 C48 C49 -60.1(3)
C51 C47 C48 Fe2 61.0(3)
P3 C47 C48 Fe2 -119.5(3)
C47 Fe2 C48 C49 120.1(4)
C56 Fe2 C48 C49 176.3(3)
C52 Fe2 C48 C49 -145.7(3)
C51 Fe2 C48 C49 80.3(3)
C53 Fe2 C48 C49 -101.6(3)
C54 Fe2 C48 C49 -64.1(4)
C50 Fe2 C48 C49 36.9(3)
C56 Fe2 C48 C47 56.2(4)
C52 Fe2 C48 C47 94.2(3)
C51 Fe2 C48 C47 -39.8(2)
C53 Fe2 C48 C47 138.3(3)
C54 Fe2 C48 C47 175.9(3)
C50 Fe2 C48 C47 -83.2(3)
C49 Fe2 C48 C47 -120.1(4)
C47 C48 C49 C50 0.1(5)
Fe2 C48 C49 C50 -58.4(3)
C47 C48 C49 Fe2 58.5(3)
C47 Fe2 C49 C50 82.4(3)
C48 Fe2 C49 C50 120.1(4)
C52 Fe2 C49 C50 176.3(3)
C51 Fe2 C49 C50 37.2(3)
C53 Fe2 C49 C50 -143.6(3)
C54 Fe2 C49 C50 -99.5(3)
C55 Fe2 C49 C50 -60.5(4)
C47 Fe2 C49 C48 -37.7(3)
C52 Fe2 C49 C48 56.2(4)
C51 Fe2 C49 C48 -82.9(3)
C53 Fe2 C49 C48 96.3(3)
C54 Fe2 C49 C48 140.4(3)
C55 Fe2 C49 C48 179.5(3)
C50 Fe2 C49 C48 -120.1(4)
C48 C49 C50 C51 -1.1(5)
Fe2 C49 C50 C51 -58.7(3)
C48 C49 C50 Fe2 57.5(3)
C47 Fe2 C50 C51 38.1(3)
C48 Fe2 C50 C51 82.7(3)
C56 Fe2 C50 C51 -59.0(4)
C53 Fe2 C50 C51 -179.3(3)
C54 Fe2 C50 C51 -141.6(3)
C55 Fe2 C50 C51 -97.7(3)
C49 Fe2 C50 C51 119.9(4)
C47 Fe2 C50 C49 -81.8(3)
C48 Fe2 C50 C49 -37.3(3)
C56 Fe2 C50 C49 -178.9(3)
C51 Fe2 C50 C49 -119.9(4)
C53 Fe2 C50 C49 60.8(4)
C54 Fe2 C50 C49 98.5(3)
C55 Fe2 C50 C49 142.4(3)
C49 C50 C51 C47 1.7(5)
Fe2 C50 C51 C47 -57.7(3)
C49 C50 C51 Fe2 59.4(3)
C48 C47 C51 C50 -1.7(5)
P3 C47 C51 C50 178.9(3)
Fe2 C47 C51 C50 59.3(3)
C48 C47 C51 Fe2 -61.0(3)
P3 C47 C51 Fe2 119.6(4)
C47 Fe2 C51 C50 -120.1(4)
C48 Fe2 C51 C50 -80.8(3)
C56 Fe2 C51 C50 142.1(3)
C52 Fe2 C51 C50 -179.5(3)
C54 Fe2 C51 C50 62.8(4)
C55 Fe2 C51 C50 99.1(3)
C49 Fe2 C51 C50 -37.1(3)
C48 Fe2 C51 C47 39.3(2)
C56 Fe2 C51 C47 -97.9(3)
C52 Fe2 C51 C47 -59.4(4)
C54 Fe2 C51 C47 -177.1(3)
C55 Fe2 C51 C47 -140.9(3)
C50 Fe2 C51 C47 120.1(4)
C49 Fe2 C51 C47 83.0(3)
C69 P4 C52 C53 117.0(4)
C75 P4 C52 C53 9.2(4)
Pd2 P4 C52 C53 -106.8(4)
C69 P4 C52 C56 -60.9(4)
C75 P4 C52 C56 -168.7(4)
Pd2 P4 C52 C56 75.3(4)
C69 P4 C52 Fe2 -150.8(3)
C75 P4 C52 Fe2 101.4(3)
Pd2 P4 C52 Fe2 -14.6(4)
C47 Fe2 C52 C53 143.4(3)
C48 Fe2 C52 C53 99.4(3)
C56 Fe2 C52 C53 -117.4(4)
C51 Fe2 C52 C53 -179.3(3)
C54 Fe2 C52 C53 -36.8(3)
C55 Fe2 C52 C53 -80.3(3)
C49 Fe2 C52 C53 64.0(4)
C47 Fe2 C52 C56 -99.2(3)
C48 Fe2 C52 C56 -143.2(3)
C51 Fe2 C52 C56 -61.9(4)
C53 Fe2 C52 C56 117.4(4)
C54 Fe2 C52 C56 80.6(3)
C55 Fe2 C52 C56 37.1(3)
C49 Fe2 C52 C56 -178.6(3)
C47 Fe2 C52 P4 20.7(3)
C48 Fe2 C52 P4 -23.3(3)
C56 Fe2 C52 P4 119.9(4)
C51 Fe2 C52 P4 58.0(4)
C53 Fe2 C52 P4 -122.7(4)
C54 Fe2 C52 P4 -159.5(4)
C55 Fe2 C52 P4 157.0(4)
C49 Fe2 C52 P4 -58.7(4)
C56 C52 C53 C54 -0.6(5)
P4 C52 C53 C54 -178.8(3)
Fe2 C52 C53 C54 59.3(3)
C56 C52 C53 Fe2 -59.9(3)
P4 C52 C53 Fe2 121.9(4)
C47 Fe2 C53 C54 -177.3(3)
C48 Fe2 C53 C54 142.1(3)
C56 Fe2 C53 C54 -81.2(3)
C52 Fe2 C53 C54 -120.4(4)
C55 Fe2 C53 C54 -37.7(3)
C50 Fe2 C53 C54 60.0(4)
C49 Fe2 C53 C54 98.0(3)
C47 Fe2 C53 C52 -56.9(4)
C48 Fe2 C53 C52 -97.4(3)
C56 Fe2 C53 C52 39.3(2)
C54 Fe2 C53 C52 120.4(4)
C55 Fe2 C53 C52 82.7(3)
C50 Fe2 C53 C52 -179.5(3)
C49 Fe2 C53 C52 -141.6(3)
C52 C53 C54 C55 1.0(5)
Fe2 C53 C54 C55 59.6(3)
C52 C53 C54 Fe2 -58.6(3)
C48 Fe2 C54 C53 -60.9(4)
C56 Fe2 C54 C53 82.1(3)
C52 Fe2 C54 C53 37.3(3)
C51 Fe2 C54 C53 177.1(3)
C55 Fe2 C54 C53 119.0(4)
C50 Fe2 C54 C53 -144.1(3)
C49 Fe2 C54 C53 -100.3(3)
C48 Fe2 C54 C55 -179.8(3)
C56 Fe2 C54 C55 -36.9(3)
C52 Fe2 C54 C55 -81.7(3)
C51 Fe2 C54 C55 58.2(4)
C53 Fe2 C54 C55 -119.0(4)
C50 Fe2 C54 C55 96.9(3)
C49 Fe2 C54 C55 140.7(3)
C53 C54 C55 C56 -1.0(5)
Fe2 C54 C55 C56 58.2(3)
C53 C54 C55 Fe2 -59.1(3)
C47 Fe2 C55 C56 55.6(4)
C52 Fe2 C55 C56 -38.3(3)
C51 Fe2 C55 C56 95.6(3)
C53 Fe2 C55 C56 -82.5(3)
C54 Fe2 C55 C56 -120.2(4)
C50 Fe2 C55 C56 139.1(3)
C49 Fe2 C55 C56 176.3(3)
C47 Fe2 C55 C54 175.9(3)
C56 Fe2 C55 C54 120.2(4)
C52 Fe2 C55 C54 81.9(3)
C51 Fe2 C55 C54 -144.2(3)
C53 Fe2 C55 C54 37.7(3)
C50 Fe2 C55 C54 -100.7(3)
C49 Fe2 C55 C54 -63.5(4)
C54 C55 C56 C52 0.6(5)
Fe2 C55 C56 C52 59.3(3)
C54 C55 C56 Fe2 -58.6(3)
C53 C52 C56 C55 0.0(5)
P4 C52 C56 C55 178.2(3)
Fe2 C52 C56 C55 -60.3(3)
C53 C52 C56 Fe2 60.3(3)
P4 C52 C56 Fe2 -121.5(3)
C47 Fe2 C56 C55 -144.8(3)
C48 Fe2 C56 C55 179.5(3)
C52 Fe2 C56 C55 119.3(4)
C51 Fe2 C56 C55 -100.2(3)
C53 Fe2 C56 C55 80.7(3)
C54 Fe2 C56 C55 37.1(3)
C50 Fe2 C56 C55 -64.1(4)
C47 Fe2 C56 C52 95.8(3)
C48 Fe2 C56 C52 60.1(4)
C51 Fe2 C56 C52 140.5(3)
C53 Fe2 C56 C52 -38.7(2)
C54 Fe2 C56 C52 -82.2(3)
C55 Fe2 C56 C52 -119.3(4)
C50 Fe2 C56 C52 176.5(3)
C47 P3 C57 C58 -129.6(4)
C63 P3 C57 C58 122.9(4)
Pd2 P3 C57 C58 -2.5(4)
C47 P3 C57 C62 56.5(4)
C63 P3 C57 C62 -51.0(4)
Pd2 P3 C57 C62 -176.4(3)
C62 C57 C58 C59 0.3(7)
P3 C57 C58 C59 -173.9(4)
C57 C58 C59 C60 -1.5(8)
C58 C59 C60 C61 1.6(8)
C59 C60 C61 C62 -0.4(8)
C60 C61 C62 C57 -0.8(8)
C58 C57 C62 C61 0.9(7)
P3 C57 C62 C61 174.9(4)
C47 P3 C63 C68 30.2(4)
C57 P3 C63 C68 143.4(3)
Pd2 P3 C63 C68 -96.3(3)
C47 P3 C63 C64 -151.3(3)
C57 P3 C63 C64 -38.1(4)
Pd2 P3 C63 C64 82.2(3)
C68 C63 C64 C65 -1.0(6)
P3 C63 C64 C65 -179.5(3)
C63 C64 C65 C66 0.0(7)
C64 C65 C66 C67 0.3(8)
C65 C66 C67 C68 0.4(8)
C66 C67 C68 C63 -1.5(7)
C64 C63 C68 C67 1.7(6)
P3 C63 C68 C67 -179.8(3)
C52 P4 C69 C74 144.0(4)
C75 P4 C69 C74 -109.5(4)
Pd2 P4 C69 C74 7.0(4)
C52 P4 C69 C70 -36.2(4)
C75 P4 C69 C70 70.3(4)
Pd2 P4 C69 C70 -173.2(3)
C74 C69 C70 C71 3.9(7)
P4 C69 C70 C71 -175.9(4)
C69 C70 C71 C72 -3.2(8)
C70 C71 C72 C73 0.9(8)
C71 C72 C73 C74 0.6(8)
C70 C69 C74 C73 -2.3(7)
P4 C69 C74 C73 177.5(3)
C72 C73 C74 C69 0.1(7)
C52 P4 C75 C80 -86.4(4)
C69 P4 C75 C80 169.7(3)
Pd2 P4 C75 C80 42.0(4)
C52 P4 C75 C76 98.1(4)
C69 P4 C75 C76 -5.8(4)
Pd2 P4 C75 C76 -133.5(4)
C80 C75 C76 C77 0.2(7)
P4 C75 C76 C77 175.6(4)
C75 C76 C77 C78 0.3(8)
C76 C77 C78 C79 -0.5(8)
C77 C78 C79 C80 0.1(7)
C76 C75 C80 C79 -0.5(7)
P4 C75 C80 C79 -176.3(3)
C78 C79 C80 C75 0.4(7)
Pd2 S3 C81 C86 -56.0(4)
Pd2 S3 C81 C82 131.7(3)
C86 C81 C82 F11 179.9(4)
S3 C81 C82 F11 -7.1(6)
C86 C81 C82 C83 1.6(7)
S3 C81 C82 C83 174.6(4)
F11 C82 C83 F12 1.0(7)
C81 C82 C83 F12 179.3(4)
F11 C82 C83 C84 -178.4(5)
C81 C82 C83 C84 -0.1(8)
F12 C83 C84 F13 0.4(8)
C82 C83 C84 F13 179.8(4)
F12 C83 C84 C85 179.8(5)
C82 C83 C84 C85 -0.8(8)
C83 C84 C85 F14 -179.5(5)
F13 C84 C85 F14 -0.1(8)
C83 C84 C85 C86 0.0(9)
F13 C84 C85 C86 179.5(4)
F14 C85 C86 F15 1.8(7)
C84 C85 C86 F15 -177.7(5)
F14 C85 C86 C81 -178.8(4)
C84 C85 C86 C81 1.7(8)
C82 C81 C86 F15 177.0(4)
S3 C81 C86 F15 4.3(6)
C82 C81 C86 C85 -2.4(7)
S3 C81 C86 C85 -175.1(4)
Pd2 S4 C87 C88 -41.4(4)
Pd2 S4 C87 C92 139.2(3)
C92 C87 C88 F16 178.5(4)
S4 C87 C88 F16 -1.0(7)
C92 C87 C88 C89 -2.9(7)
S4 C87 C88 C89 177.7(4)
F16 C88 C89 F17 0.6(7)
C87 C88 C89 F17 -178.1(4)
F16 C88 C89 C90 179.9(4)
C87 C88 C89 C90 1.2(8)
F17 C89 C90 F18 -0.8(7)
C88 C89 C90 F18 179.9(4)
F17 C89 C90 C91 180.0(4)
C88 C89 C90 C91 0.8(8)
F18 C90 C91 F19 2.7(7)
C89 C90 C91 F19 -178.1(4)
F18 C90 C91 C92 -179.9(4)
C89 C90 C91 C92 -0.7(8)
F19 C91 C92 F20 -1.0(7)
C90 C91 C92 F20 -178.4(4)
F19 C91 C92 C87 176.2(4)
C90 C91 C92 C87 -1.2(8)
C88 C87 C92 F20 180.0(4)
S4 C87 C92 F20 -0.5(6)
C88 C87 C92 C91 2.9(7)
S4 C87 C92 C91 -177.6(4)
